data_7128653
loop_
_publ_author_name
'Chakraborti, Gargi'
'Mandal, Tirtha'
'Roy, Charles Patriot'
'Dash, Jyotirmayee'

_publ_section_title
;
 A [3+2] cycloaddition-1,2-acyl migration-hydrolysis cascade for
 regioselective synthesis of 1,2,3-triazoles in water.
;
_journal_issue 64
_journal_name_full 'Chemical communications (Cambridge, England)'
_journal_page_first 7970
_journal_page_last 7973
_journal_paper_doi 10.1039/d1cc02801d
_journal_volume 57
_journal_year 2021
_chemical_formula_moiety 'C12 H13 N3 O2'
_chemical_formula_sum 'C12 H13 N3 O2'
_chemical_formula_weight 231.25
_space_group_crystal_system monoclinic
_space_group_IT_number 14
_space_group_name_Hall '-P 2ybc'
_space_group_name_H-M_alt 'P 1 21/c 1'
_atom_sites_solution_hydrogens geom
_audit_creation_date 2021-03-24
_audit_creation_method
;
Olex2 1.2
(compiled 2018.05.29 svn.r3508 for OlexSys, GUI svn.r5506)
;
_audit_update_record
;
2021-04-20 deposited with the CCDC.	2021-07-13 downloaded from the CCDC.
;
_cell_angle_alpha 90
_cell_angle_beta 114.682(6)
_cell_angle_gamma 90
_cell_formula_units_Z 4
_cell_length_a 10.539(2)
_cell_length_b 11.834(2)
_cell_length_c 10.092(2)
_cell_measurement_reflns_used 2336
_cell_measurement_temperature 120(2)
_cell_measurement_theta_max 26.82
_cell_measurement_theta_min 2.81
_cell_volume 1143.7(4)
_computing_cell_refinement 'SAINT V8.38A (?, 2016)'
_computing_data_reduction 'SAINT V8.38A (?, 2016)'
_computing_molecular_graphics 'Olex2 (Dolomanov et al., 2009)'
_computing_publication_material 'Olex2 (Dolomanov et al., 2009)'
_computing_structure_refinement 'ShelXL (Sheldrick, 2015)'
_computing_structure_solution 'SHELXT 2014/5 (Sheldrick, 2014)'
_diffrn_ambient_temperature 119.69
_diffrn_measured_fraction_theta_full 0.997
_diffrn_measured_fraction_theta_max 0.997
_diffrn_measurement_device_type 'Bruker APEX-II CCD'
_diffrn_measurement_method '\f and \w scans'
_diffrn_radiation_type MoK\a
_diffrn_radiation_wavelength 0.71073
_diffrn_reflns_av_R_equivalents 0.0809
_diffrn_reflns_av_unetI/netI 0.0659
_diffrn_reflns_Laue_measured_fraction_full 0.997
_diffrn_reflns_Laue_measured_fraction_max 0.997
_diffrn_reflns_limit_h_max 12
_diffrn_reflns_limit_h_min -12
_diffrn_reflns_limit_k_max 14
_diffrn_reflns_limit_k_min -14
_diffrn_reflns_limit_l_max 11
_diffrn_reflns_limit_l_min -11
_diffrn_reflns_number 8965
_diffrn_reflns_point_group_measured_fraction_full 0.997
_diffrn_reflns_point_group_measured_fraction_max 0.997
_diffrn_reflns_theta_full 24.999
_diffrn_reflns_theta_max 24.999
_diffrn_reflns_theta_min 2.736
_diffrn_standards_number 0
_exptl_absorpt_coefficient_mu 0.094
_exptl_absorpt_correction_T_max 0.7455
_exptl_absorpt_correction_T_min 0.5622
_exptl_absorpt_correction_type multi-scan
_exptl_absorpt_process_details
;
SADABS-2016/2 (Bruker,2016/2) was used for absorption correction.
wR2(int) was 0.1089 before and 0.0648 after correction.
The Ratio of minimum to maximum transmission is 0.7541.
The \l/2 correction factor is Not present.
;
_exptl_crystal_colour colourless
_exptl_crystal_density_diffrn 1.343
_exptl_crystal_description needle
_exptl_crystal_F_000 488
_refine_diff_density_max 0.201
_refine_diff_density_min -0.224
_refine_diff_density_rms 0.048
_refine_ls_extinction_method none
_refine_ls_goodness_of_fit_ref 1.026
_refine_ls_hydrogen_treatment constr
_refine_ls_matrix_type full
_refine_ls_number_parameters 156
_refine_ls_number_reflns 2000
_refine_ls_number_restraints 0
_refine_ls_restrained_S_all 1.026
_refine_ls_R_factor_all 0.0847
_refine_ls_R_factor_gt 0.0544
_refine_ls_shift/su_max 0.000
_refine_ls_shift/su_mean 0.000
_refine_ls_structure_factor_coef Fsqd
_refine_ls_weighting_details 'w=1/[\s^2^(Fo^2^)+(0.0382P)^2^+0.8368P] where P=(Fo^2^+2Fc^2^)/3'
_refine_ls_weighting_scheme calc
_refine_ls_wR_factor_gt 0.1117
_refine_ls_wR_factor_ref 0.1233
_reflns_Friedel_coverage 0.000
_reflns_number_gt 1430
_reflns_number_total 2000
_reflns_threshold_expression 'I > 2\s(I)'
_cod_data_source_file d1cc02801d2.cif
_cod_data_source_block test1_a
_cod_depositor_comments 'Adding full bibliography for 7128653--7128654.cif.'
_cod_original_cell_volume 1143.6(4)
_cod_database_code 7128653
_shelx_shelxl_version_number 2018/3
_shelx_space_group_comment
;
The symmetry employed for this shelxl refinement is uniquely defined
by the following loop, which should always be used as a source of
symmetry information in preference to the above space-group names.
They are only intended as comments.
;
_olex2_refinement_description
;
1. Fixed Uiso
 At 1.2 times of:
  All C(H) groups, All C(H,H) groups
 At 1.5 times of:
  All C(H,H,H) groups
2.a Secondary CH2 refined with riding coordinates:
 C00E(H00E,H00F)
2.b Aromatic/amide H refined with riding coordinates:
 C008(H008), C00A(H00A), C00B(H00B), C00C(H00C), C00D(H00D)
2.c Idealised Me refined as rotating group:
 C00G(H00G,H00H,H00I), C00H(H00J,H00K,H00L)
;
_olex2_submission_special_instructions 'No special instructions were received'

loop_
_space_group_symop_operation_xyz
'x, y, z'
'-x, y+1/2, -z+1/2'
'-x, -y, -z'
'x, -y-1/2, z-1/2'

loop_
_atom_site_label
_atom_site_type_symbol
_atom_site_fract_x
_atom_site_fract_y
_atom_site_fract_z
_atom_site_U_iso_or_equiv
_atom_site_adp_type
_atom_site_occupancy
_atom_site_site_symmetry_order
_atom_site_calc_flag
_atom_site_refinement_flags_posn
_atom_site_refinement_flags_adp
_atom_site_refinement_flags_occupancy
_atom_site_disorder_assembly
_atom_site_disorder_group
O001 O 0.74797(18) 0.40123(14) 1.10838(17) 0.0261(5) Uani 1 1 d . . . . .
O002 O 0.65287(19) 0.57171(13) 1.02373(18) 0.0298(5) Uani 1 1 d . . . . .
N003 N 0.5024(2) 0.47663(16) 0.7595(2) 0.0230(5) Uani 1 1 d . . . . .
N1 N 0.5886(2) 0.41741(15) 0.8754(2) 0.0222(5) Uani 1 1 d . . . . .
N005 N 0.5947(2) 0.30548(16) 0.8522(2) 0.0258(5) Uani 1 1 d . . . . .
C006 C 0.4500(3) 0.40096(19) 0.6548(3) 0.0215(6) Uani 1 1 d . . . . .
C007 C 0.6654(3) 0.4724(2) 1.0099(3) 0.0231(6) Uani 1 1 d . . . . .
C008 C 0.3109(3) 0.5452(2) 0.4764(3) 0.0252(6) Uani 1 1 d . . . . .
H008 H 0.347088 0.600610 0.551018 0.030 Uiso 1 1 calc R . . . .
C009 C 0.3505(3) 0.43257(19) 0.5066(3) 0.0223(6) Uani 1 1 d . . . . .
C00A C 0.2967(3) 0.3529(2) 0.3958(3) 0.0240(6) Uani 1 1 d . . . . .
H00A H 0.324815 0.276187 0.416187 0.029 Uiso 1 1 calc R . . . .
C00B C 0.2188(3) 0.5761(2) 0.3375(3) 0.0271(6) Uani 1 1 d . . . . .
H00B H 0.192006 0.652988 0.316856 0.033 Uiso 1 1 calc R . . . .
C00C C 0.5078(3) 0.2940(2) 0.7145(3) 0.0273(6) Uani 1 1 d . . . . .
H00C H 0.486607 0.224642 0.662464 0.033 Uiso 1 1 calc R . . . .
C00D C 0.1651(3) 0.4962(2) 0.2282(3) 0.0284(6) Uani 1 1 d . . . . .
H00D H 0.102000 0.518736 0.132971 0.034 Uiso 1 1 calc R . . . .
C00E C 0.8308(3) 0.4539(2) 1.2495(3) 0.0264(6) Uani 1 1 d . . . . .
H00E H 0.769031 0.494923 1.284843 0.032 Uiso 1 1 calc R . . . .
H00F H 0.897782 0.508518 1.240154 0.032 Uiso 1 1 calc R . . . .
C00F C 0.2030(3) 0.3827(2) 0.2565(3) 0.0260(6) Uani 1 1 d . . . . .
C00G C 0.9074(3) 0.3620(2) 1.3539(3) 0.0302(7) Uani 1 1 d . . . . .
H00G H 0.840036 0.308986 1.362990 0.045 Uiso 1 1 calc GR . . . .
H00H H 0.964459 0.394976 1.449489 0.045 Uiso 1 1 calc GR . . . .
H00I H 0.967773 0.321864 1.317566 0.045 Uiso 1 1 calc GR . . . .
C00H C 0.1430(3) 0.2955(2) 0.1385(3) 0.0373(7) Uani 1 1 d . . . . .
H00J H 0.178102 0.220636 0.178465 0.056 Uiso 1 1 calc GR . . . .
H00K H 0.170831 0.312724 0.059369 0.056 Uiso 1 1 calc GR . . . .
H00L H 0.040915 0.296311 0.100588 0.056 Uiso 1 1 calc GR . . . .

loop_
_atom_site_aniso_label
_atom_site_aniso_U_11
_atom_site_aniso_U_22
_atom_site_aniso_U_33
_atom_site_aniso_U_23
_atom_site_aniso_U_13
_atom_site_aniso_U_12
O001 0.0305(10) 0.0228(9) 0.0218(9) 0.0019(8) 0.0077(8) 0.0032(8)
O002 0.0417(12) 0.0195(10) 0.0276(10) 0.0009(8) 0.0138(9) 0.0012(8)
N003 0.0271(12) 0.0197(11) 0.0232(11) 0.0033(9) 0.0115(10) 0.0023(9)
N1 0.0289(12) 0.0174(10) 0.0213(11) 0.0029(9) 0.0115(10) 0.0035(9)
N005 0.0341(13) 0.0171(11) 0.0273(12) 0.0006(9) 0.0138(11) 0.0011(10)
C006 0.0285(15) 0.0171(12) 0.0239(14) -0.0012(10) 0.0157(12) -0.0008(10)
C007 0.0267(14) 0.0244(14) 0.0221(13) 0.0017(11) 0.0141(12) 0.0005(11)
C008 0.0289(15) 0.0224(14) 0.0265(14) 0.0003(11) 0.0138(12) -0.0011(11)
C009 0.0258(14) 0.0202(13) 0.0248(14) 0.0017(10) 0.0144(12) 0.0000(11)
C00A 0.0299(15) 0.0184(13) 0.0283(15) 0.0005(11) 0.0169(13) -0.0005(11)
C00B 0.0336(15) 0.0210(13) 0.0309(15) 0.0036(11) 0.0176(13) 0.0033(11)
C00C 0.0349(16) 0.0210(13) 0.0256(15) -0.0010(11) 0.0124(13) -0.0009(11)
C00D 0.0285(15) 0.0324(15) 0.0242(14) 0.0059(11) 0.0109(12) 0.0026(12)
C00E 0.0315(15) 0.0233(13) 0.0232(14) -0.0022(11) 0.0103(12) -0.0011(11)
C00F 0.0283(15) 0.0305(14) 0.0224(14) -0.0027(11) 0.0139(12) -0.0036(12)
C00G 0.0355(16) 0.0270(14) 0.0257(15) -0.0012(11) 0.0105(13) 0.0014(12)
C00H 0.0436(18) 0.0380(16) 0.0293(16) -0.0079(13) 0.0142(14) -0.0038(14)

loop_
_atom_type_symbol
_atom_type_description
_atom_type_scat_dispersion_real
_atom_type_scat_dispersion_imag
_atom_type_scat_source
C C 0.0033 0.0016 'International Tables Vol C Tables 4.2.6.8 and 6.1.1.4'
H H 0.0000 0.0000 'International Tables Vol C Tables 4.2.6.8 and 6.1.1.4'
N N 0.0061 0.0033 'International Tables Vol C Tables 4.2.6.8 and 6.1.1.4'
O O 0.0106 0.0060 'International Tables Vol C Tables 4.2.6.8 and 6.1.1.4'

loop_
_geom_angle_atom_site_label_1
_geom_angle_atom_site_label_2
_geom_angle_atom_site_label_3
_geom_angle
_geom_angle_site_symmetry_1
_geom_angle_site_symmetry_3
_geom_angle_publ_flag
C007 O001 C00E 113.57(18) . . ?
C006 N003 N1 104.42(18) . . ?
N003 N1 N005 115.15(19) . . ?
N003 N1 C007 120.28(18) . . ?
N005 N1 C007 124.56(19) . . ?
C00C N005 N1 102.81(19) . . ?
N003 C006 C009 121.6(2) . . ?
N003 C006 C00C 107.6(2) . . ?
C00C C006 C009 130.8(2) . . ?
O001 C007 N1 111.3(2) . . ?
O002 C007 O001 127.6(2) . . ?
O002 C007 N1 121.1(2) . . ?
C009 C008 H008 120.2 . . ?
C00B C008 H008 120.2 . . ?
C00B C008 C009 119.7(2) . . ?
C008 C009 C006 119.2(2) . . ?
C00A C009 C006 121.5(2) . . ?
C00A C009 C008 119.3(2) . . ?
C009 C00A H00A 119.3 . . ?
C00F C00A C009 121.5(2) . . ?
C00F C00A H00A 119.3 . . ?
C008 C00B H00B 119.7 . . ?
C008 C00B C00D 120.7(2) . . ?
C00D C00B H00B 119.7 . . ?
N005 C00C C006 110.0(2) . . ?
N005 C00C H00C 125.0 . . ?
C006 C00C H00C 125.0 . . ?
C00B C00D H00D 119.8 . . ?
C00B C00D C00F 120.5(2) . . ?
C00F C00D H00D 119.8 . . ?
O001 C00E H00E 110.2 . . ?
O001 C00E H00F 110.2 . . ?
O001 C00E C00G 107.62(19) . . ?
H00E C00E H00F 108.5 . . ?
C00G C00E H00E 110.2 . . ?
C00G C00E H00F 110.2 . . ?
C00A C00F C00D 118.4(2) . . ?
C00A C00F C00H 121.1(2) . . ?
C00D C00F C00H 120.6(2) . . ?
C00E C00G H00G 109.5 . . ?
C00E C00G H00H 109.5 . . ?
C00E C00G H00I 109.5 . . ?
H00G C00G H00H 109.5 . . ?
H00G C00G H00I 109.5 . . ?
H00H C00G H00I 109.5 . . ?
C00F C00H H00J 109.5 . . ?
C00F C00H H00K 109.5 . . ?
C00F C00H H00L 109.5 . . ?
H00J C00H H00K 109.5 . . ?
H00J C00H H00L 109.5 . . ?
H00K C00H H00L 109.5 . . ?

loop_
_geom_bond_atom_site_label_1
_geom_bond_atom_site_label_2
_geom_bond_distance
_geom_bond_site_symmetry_2
_geom_bond_publ_flag
O001 C007 1.316(3) . ?
O001 C00E 1.463(3) . ?
O002 C007 1.197(3) . ?
N003 N1 1.341(3) . ?
N003 C006 1.318(3) . ?
N1 N005 1.351(3) . ?
N1 C007 1.415(3) . ?
N005 C00C 1.313(3) . ?
C006 C009 1.472(3) . ?
C006 C00C 1.424(3) . ?
C008 H008 0.9500 . ?
C008 C009 1.392(3) . ?
C008 C00B 1.379(3) . ?
C009 C00A 1.390(3) . ?
C00A H00A 0.9500 . ?
C00A C00F 1.385(3) . ?
C00B H00B 0.9500 . ?
C00B C00D 1.382(3) . ?
C00C H00C 0.9500 . ?
C00D H00D 0.9500 . ?
C00D C00F 1.397(4) . ?
C00E H00E 0.9900 . ?
C00E H00F 0.9900 . ?
C00E C00G 1.495(3) . ?
C00F C00H 1.501(3) . ?
C00G H00G 0.9800 . ?
C00G H00H 0.9800 . ?
C00G H00I 0.9800 . ?
C00H H00J 0.9800 . ?
C00H H00K 0.9800 . ?
C00H H00L 0.9800 . ?
